data_4347744
loop_
_publ_author_name
'Vestfrid, Jenya'
'Kothari, Rashmi'
'Kostenko, Arseni'
'Goldberg, Israel'
'Tumanskii, Boris'
'Gross, Zeev'

_publ_section_title
;
 Intriguing Physical and Chemical Properties of Phosphorus Corroles.
;
_journal_issue 12
_journal_name_full 'Inorganic chemistry'
_journal_page_first 6061
_journal_page_last 6067
_journal_paper_doi 10.1021/acs.inorgchem.6b00544
_journal_volume 55
_journal_year 2016
_chemical_formula_moiety 'C37 H8 F17 N4 P, C H2 Cl2'
_chemical_formula_sum 'C38 H10 Cl2 F17 N4 P'
_chemical_formula_weight 947.37
_space_group_crystal_system monoclinic
_space_group_IT_number 14
_space_group_name_Hall '-P 2ybc'
_space_group_name_H-M_alt 'P 1 21/c 1'
_atom_sites_solution_hydrogens geom
_atom_sites_solution_primary direct
_atom_sites_solution_secondary difmap
_audit_creation_method SHELXL-2014/7
_cell_angle_alpha 90
_cell_angle_beta 95.9000(10)
_cell_angle_gamma 90
_cell_formula_units_Z 4
_cell_length_a 16.3119(4)
_cell_length_b 15.6400(4)
_cell_length_c 13.7885(3)
_cell_measurement_reflns_used 7192
_cell_measurement_temperature 110(2)
_cell_measurement_theta_max 28.34
_cell_measurement_theta_min 1.81
_cell_volume 3499.06(15)
_computing_cell_refinement 'Saint, Bruker-AXS'
_computing_data_collection 'Apex2, Bruker-AXS'
_computing_data_reduction 'Saint, Bruker-AXS'
_computing_structure_refinement 'SHELXL-2014/7 (Sheldrick, 2014)'
_computing_structure_solution 'SHELXTL-2014/7 (Sheldrick, 2014)'
_diffrn_ambient_temperature 110(2)
_diffrn_detector_area_resol_mean 1.75
_diffrn_measured_fraction_theta_full 1.000
_diffrn_measured_fraction_theta_max 0.999
_diffrn_measurement_device_type 'ApexDuo, Bruker-AXS'
_diffrn_measurement_method '1 deg. \f and \w scans'
_diffrn_radiation_type MoK\a
_diffrn_radiation_wavelength 0.71073
_diffrn_reflns_av_R_equivalents 0.0276
_diffrn_reflns_av_unetI/netI 0.0277
_diffrn_reflns_Laue_measured_fraction_full 1.000
_diffrn_reflns_Laue_measured_fraction_max 0.999
_diffrn_reflns_limit_h_max 21
_diffrn_reflns_limit_h_min -21
_diffrn_reflns_limit_k_max 20
_diffrn_reflns_limit_k_min -18
_diffrn_reflns_limit_l_max 18
_diffrn_reflns_limit_l_min -17
_diffrn_reflns_number 34380
_diffrn_reflns_point_group_measured_fraction_full 1.000
_diffrn_reflns_point_group_measured_fraction_max 0.999
_diffrn_reflns_theta_full 25.242
_diffrn_reflns_theta_max 28.338
_diffrn_reflns_theta_min 1.808
_diffrn_source 'ImuS micro-focus'
_exptl_absorpt_coefficient_mu 0.362
_exptl_absorpt_correction_T_max 0.938
_exptl_absorpt_correction_T_min 0.915
_exptl_absorpt_correction_type multi-scan
_exptl_absorpt_process_details 'Sadabs, Bruker-AXS'
_exptl_crystal_colour red
_exptl_crystal_density_diffrn 1.798
_exptl_crystal_description prism
_exptl_crystal_F_000 1872
_exptl_crystal_size_max 0.250
_exptl_crystal_size_mid 0.250
_exptl_crystal_size_min 0.180
_refine_diff_density_max 0.776
_refine_diff_density_min -0.905
_refine_diff_density_rms 0.078
_refine_ls_extinction_method none
_refine_ls_goodness_of_fit_ref 1.022
_refine_ls_hydrogen_treatment constr
_refine_ls_matrix_type full
_refine_ls_number_parameters 588
_refine_ls_number_reflns 8725
_refine_ls_number_restraints 0
_refine_ls_restrained_S_all 1.022
_refine_ls_R_factor_all 0.0617
_refine_ls_R_factor_gt 0.0546
_refine_ls_shift/su_max 0.003
_refine_ls_shift/su_mean 0.000
_refine_ls_structure_factor_coef Fsqd
_refine_ls_weighting_details 'w=1/[\s^2^(Fo^2^)+(0.0663P)^2^+5.3133P] where P=(Fo^2^+2Fc^2^)/3'
_refine_ls_weighting_scheme calc
_refine_ls_wR_factor_gt 0.1287
_refine_ls_wR_factor_ref 0.1432
_reflns_Friedel_coverage 0.000
_reflns_number_gt 7192
_reflns_number_total 8725
_reflns_threshold_expression 'I > 2\s(I)'
_cod_data_source_file ic6b00544_si_005.cif
_cod_data_source_block tx110
_cod_depositor_comments
;
The following automatic conversions were performed:

data item '_atom_sites_solution_secondary' value 'diffmap' was
changed to 'difmap'.

Automatic conversion script
Id: cif_fix_values 6909 2019-04-08 15:41:33Z antanas 
;
_cod_original_sg_symbol_H-M 'P 21/c'
_cod_database_code 4347744
_shelx_shelxl_version_number 2014/7
_shelx_space_group_comment
;
The symmetry employed for this shelxl refinement is uniquely defined
by the following loop, which should always be used as a source of
symmetry information in preference to the above space-group names.
They are only intended as comments.
;
_shelx_estimated_absorpt_t_min 0.915
_shelx_estimated_absorpt_t_max 0.938

loop_
_space_group_symop_operation_xyz
'x, y, z'
'-x, y+1/2, -z+1/2'
'-x, -y, -z'
'x, -y-1/2, z-1/2'

loop_
_atom_site_label
_atom_site_type_symbol
_atom_site_fract_x
_atom_site_fract_y
_atom_site_fract_z
_atom_site_U_iso_or_equiv
_atom_site_adp_type
_atom_site_occupancy
_atom_site_site_symmetry_order
_atom_site_calc_flag
_atom_site_refinement_flags_posn
_atom_site_refinement_flags_adp
_atom_site_refinement_flags_occupancy
_atom_site_disorder_assembly
_atom_site_disorder_group
P1 P 0.33032(3) 0.40432(3) 0.56995(3) 0.01031(11) Uani 1 1 d . . . . .
F1 F 0.39548(7) 0.45015(8) 0.65077(8) 0.0131(2) Uani 1 1 d . . . . .
F2 F 0.26347(7) 0.35902(8) 0.49145(8) 0.0143(2) Uani 1 1 d . . . . .
F3 F 0.35064(8) 0.05856(9) 0.57764(10) 0.0218(3) Uani 1 1 d . . . . .
F4 F 0.59069(9) -0.10143(9) 0.64589(10) 0.0250(3) Uani 1 1 d . . . . .
F5 F 0.42467(9) -0.09130(8) 0.60475(10) 0.0244(3) Uani 1 1 d . . . . .
F6 F 0.60737(8) 0.19745(9) 0.65044(11) 0.0262(3) Uani 1 1 d . . . . .
F7 F 0.68163(8) 0.04556(10) 0.66792(11) 0.0294(3) Uani 1 1 d . . . . .
F8 F 0.16033(9) 0.66135(10) 0.34981(10) 0.0304(3) Uani 1 1 d . . . . .
F9 F 0.26341(8) 0.35363(11) 0.93658(10) 0.0319(4) Uani 1 1 d . . . . .
F10 F 0.03340(9) 0.33381(12) 0.70100(10) 0.0360(4) Uani 1 1 d . . . . .
F11 F 0.29543(10) 0.73094(10) 0.65888(11) 0.0330(3) Uani 1 1 d . . . . .
F12 F 0.11519(11) 0.82514(11) 0.32340(12) 0.0438(5) Uani 1 1 d . . . . .
F13 F 0.24965(11) 0.89495(11) 0.63170(15) 0.0458(5) Uani 1 1 d . . . . .
F14 F 0.16667(11) 0.32082(17) 1.07760(11) 0.0576(6) Uani 1 1 d . . . . .
F15 F 0.16120(12) 0.94363(10) 0.46218(16) 0.0496(5) Uani 1 1 d . . . . .
F16 F -0.06331(10) 0.29993(18) 0.84366(14) 0.0643(7) Uani 1 1 d . . . . .
F17 F 0.00264(11) 0.2950(2) 1.03206(13) 0.0571(8) Uani 1 1 d . . . . .
N1 N 0.24818(10) 0.46628(11) 0.61570(12) 0.0126(3) Uani 1 1 d . . . . .
N2 N 0.34679(10) 0.48716(11) 0.48320(12) 0.0128(3) Uani 1 1 d . . . . .
N3 N 0.41392(10) 0.35316(11) 0.51627(11) 0.0124(3) Uani 1 1 d . . . . .
N4 N 0.32265(10) 0.31430(11) 0.65146(11) 0.0121(3) Uani 1 1 d . . . . .
C1 C 0.44701(12) 0.39641(13) 0.44272(13) 0.0130(4) Uani 1 1 d . . . . .
C2 C 0.31447(12) 0.56721(13) 0.46385(14) 0.0136(4) Uani 1 1 d . . . . .
C3 C 0.19897(12) 0.44139(14) 0.68751(14) 0.0139(4) Uani 1 1 d . . . . .
C4 C 0.45488(12) 0.27689(13) 0.53002(14) 0.0135(4) Uani 1 1 d . . . . .
C5 C 0.40737(12) 0.47406(13) 0.42298(13) 0.0130(4) Uani 1 1 d . . . . .
C6 C 0.37099(12) 0.23958(13) 0.65758(14) 0.0139(4) Uani 1 1 d . . . . .
C7 C 0.43370(12) 0.21965(13) 0.60064(14) 0.0142(4) Uani 1 1 d . . . . .
C8 C 0.26643(12) 0.30503(13) 0.72008(13) 0.0134(4) Uani 1 1 d . . . . .
C9 C 0.51077(12) 0.34755(14) 0.40921(14) 0.0151(4) Uani 1 1 d . . . . .
H9 H 0.5441 0.3629 0.3594 0.018 Uiso 1 1 calc R U . . .
C10 C 0.51526(13) 0.27321(14) 0.46280(14) 0.0156(4) Uani 1 1 d . . . . .
H10 H 0.5524 0.2273 0.4560 0.019 Uiso 1 1 calc R U . . .
C11 C 0.22451(12) 0.55048(13) 0.59055(14) 0.0149(4) Uani 1 1 d . . . . .
C12 C 0.47546(13) 0.13536(13) 0.61334(14) 0.0150(4) Uani 1 1 d . . . . .
C13 C 0.46985(14) -0.02008(14) 0.61484(14) 0.0168(4) Uani 1 1 d . . . . .
C14 C 0.20659(12) 0.36423(13) 0.73659(13) 0.0138(4) Uani 1 1 d . . . . .
C15 C 0.15165(13) 0.34604(14) 0.81403(14) 0.0169(4) Uani 1 1 d . . . . .
C16 C 0.43189(13) 0.05880(14) 0.60219(14) 0.0157(4) Uani 1 1 d . . . . .
C17 C 0.28040(13) 0.22602(14) 0.76956(14) 0.0165(4) Uani 1 1 d . . . . .
H17 H 0.2505 0.2046 0.8199 0.020 Uiso 1 1 calc R U . . .
C18 C 0.35391(12) 0.60305(14) 0.38648(14) 0.0154(4) Uani 1 1 d . . . . .
H18 H 0.3424 0.6573 0.3571 0.019 Uiso 1 1 calc R U . . .
C19 C 0.25566(12) 0.60015(13) 0.51969(14) 0.0146(4) Uani 1 1 d . . . . .
C20 C 0.34409(13) 0.18657(14) 0.73216(14) 0.0164(4) Uani 1 1 d . . . . .
H20 H 0.3669 0.1328 0.7522 0.020 Uiso 1 1 calc R U . . .
C21 C 0.41206(13) 0.54530(14) 0.36123(14) 0.0157(4) Uani 1 1 d . . . . .
H21 H 0.4482 0.5522 0.3119 0.019 Uiso 1 1 calc R U . . .
C22 C 0.22921(13) 0.69054(14) 0.50546(15) 0.0174(4) Uani 1 1 d . . . . .
C23 C 0.59999(13) 0.04908(15) 0.64699(15) 0.0195(4) Uani 1 1 d . . . . .
C24 C 0.55450(14) -0.02512(14) 0.63637(14) 0.0182(4) Uani 1 1 d . . . . .
C25 C 0.56055(13) 0.12758(14) 0.63647(15) 0.0177(4) Uani 1 1 d . . . . .
C26 C 0.14471(13) 0.50912(14) 0.70548(15) 0.0178(4) Uani 1 1 d . . . . .
H26 H 0.1043 0.5081 0.7504 0.021 Uiso 1 1 calc R U . . .
C27 C 0.16077(13) 0.57546(14) 0.64715(15) 0.0178(4) Uani 1 1 d . . . . .
H27 H 0.1339 0.6294 0.6446 0.021 Uiso 1 1 calc R U . . .
C28 C 0.18298(14) 0.34165(17) 0.91154(16) 0.0223(5) Uani 1 1 d . . . . .
C29 C 0.18396(14) 0.71770(15) 0.41971(16) 0.0216(4) Uani 1 1 d . . . . .
C30 C 0.25095(14) 0.75260(15) 0.57524(18) 0.0227(5) Uani 1 1 d . . . . .
C31 C 0.06787(14) 0.33179(18) 0.79358(16) 0.0251(5) Uani 1 1 d . . . . .
C32 C 0.22891(16) 0.83745(16) 0.5618(2) 0.0303(6) Uani 1 1 d . . . . .
C33 C 0.16120(16) 0.80227(17) 0.40489(19) 0.0285(5) Uani 1 1 d . . . . .
C34 C 0.18391(17) 0.86203(16) 0.4759(2) 0.0328(6) Uani 1 1 d . . . . .
C35 C 0.13390(16) 0.3250(2) 0.98511(17) 0.0356(7) Uani 1 1 d . . . . .
C36 C 0.01741(15) 0.3145(2) 0.86571(19) 0.0380(7) Uani 1 1 d . . . . .
C37 C 0.05110(17) 0.3115(3) 0.9618(2) 0.0456(9) Uani 1 1 d . . . . .
Cl1' Cl 0.05366(9) 0.39879(10) 0.47955(10) 0.0451(4) Uani 0.540(3) 1 d . . P A 1
Cl2' Cl 0.07206(12) 0.40755(13) 0.27316(14) 0.0612(6) Uani 0.540(3) 1 d . . P A 1
C38' C 0.0870(5) 0.4637(5) 0.3864(6) 0.059(2) Uani 0.540(3) 1 d . . P A 1
H38A H 0.1460 0.4779 0.4017 0.071 Uiso 0.540(3) 1 calc R U P A 1
H38B H 0.0552 0.5177 0.3817 0.071 Uiso 0.540(3) 1 calc R U P A 1
Cl1" Cl 0.0523(3) 0.4809(3) 0.1446(4) 0.1300(16) Uani 0.460(3) 1 d . . P A 2
Cl2" Cl 0.0921(4) 0.4190(6) 0.3460(4) 0.180(4) Uani 0.460(3) 1 d . . P A 2
C38" C 0.1326(4) 0.4684(5) 0.2406(6) 0.0493(18) Uani 0.460(3) 1 d . . P A 2
H38C H 0.1566 0.5249 0.2593 0.059 Uiso 0.460(3) 1 calc R U P A 2
H38D H 0.1767 0.4321 0.2184 0.059 Uiso 0.460(3) 1 calc R U P A 2

loop_
_atom_site_aniso_label
_atom_site_aniso_U_11
_atom_site_aniso_U_22
_atom_site_aniso_U_33
_atom_site_aniso_U_23
_atom_site_aniso_U_13
_atom_site_aniso_U_12
P1 0.0100(2) 0.0117(2) 0.0093(2) 0.00008(17) 0.00173(16) 0.00128(18)
F1 0.0120(5) 0.0154(6) 0.0118(5) -0.0012(4) 0.0009(4) -0.0009(4)
F2 0.0136(5) 0.0161(6) 0.0127(5) -0.0016(4) -0.0006(4) 0.0004(5)
F3 0.0173(6) 0.0192(7) 0.0281(7) 0.0001(5) -0.0019(5) 0.0025(5)
F4 0.0314(7) 0.0195(7) 0.0245(6) 0.0025(5) 0.0041(5) 0.0151(6)
F5 0.0311(7) 0.0134(6) 0.0291(7) -0.0014(5) 0.0047(6) 0.0012(5)
F6 0.0194(7) 0.0208(7) 0.0370(8) 0.0047(6) -0.0038(5) -0.0014(5)
F7 0.0158(6) 0.0326(8) 0.0391(8) 0.0077(6) -0.0005(6) 0.0095(6)
F8 0.0352(8) 0.0331(8) 0.0220(7) 0.0037(6) -0.0014(6) 0.0107(6)
F9 0.0178(7) 0.0591(11) 0.0182(6) -0.0057(6) -0.0011(5) -0.0045(7)
F10 0.0180(7) 0.0717(12) 0.0173(6) 0.0067(7) -0.0025(5) -0.0073(7)
F11 0.0314(8) 0.0304(8) 0.0355(8) -0.0103(6) -0.0049(6) 0.0047(6)
F12 0.0514(10) 0.0421(10) 0.0400(9) 0.0269(8) 0.0137(8) 0.0247(8)
F13 0.0418(10) 0.0225(8) 0.0749(13) -0.0206(8) 0.0142(9) -0.0034(7)
F14 0.0334(9) 0.128(2) 0.0117(7) 0.0108(9) 0.0039(6) 0.0173(11)
F15 0.0584(12) 0.0163(8) 0.0790(13) 0.0155(8) 0.0311(10) 0.0144(8)
F16 0.0136(7) 0.138(2) 0.0421(10) 0.0255(12) 0.0069(7) -0.0095(10)
F17 0.0295(9) 0.109(3) 0.0339(9) 0.0116(13) 0.0117(8) 0.0045(13)
N1 0.0119(8) 0.0132(8) 0.0132(7) 0.0006(6) 0.0041(6) 0.0017(6)
N2 0.0123(8) 0.0137(8) 0.0130(7) 0.0015(6) 0.0039(6) 0.0025(6)
N3 0.0120(8) 0.0143(8) 0.0114(7) 0.0004(6) 0.0031(6) 0.0024(6)
N4 0.0120(8) 0.0125(8) 0.0119(7) 0.0011(6) 0.0021(6) 0.0013(6)
C1 0.0128(9) 0.0164(10) 0.0099(8) -0.0005(7) 0.0018(6) 0.0002(7)
C2 0.0123(9) 0.0134(9) 0.0149(9) 0.0011(7) 0.0003(7) 0.0010(7)
C3 0.0110(9) 0.0185(10) 0.0127(8) -0.0011(7) 0.0032(7) 0.0003(7)
C4 0.0132(9) 0.0135(10) 0.0137(8) -0.0016(7) 0.0009(7) 0.0031(7)
C5 0.0129(9) 0.0163(10) 0.0102(8) -0.0014(7) 0.0027(7) 0.0003(7)
C6 0.0144(9) 0.0137(10) 0.0133(8) 0.0014(7) 0.0006(7) 0.0016(7)
C7 0.0137(9) 0.0141(10) 0.0146(8) 0.0009(7) 0.0006(7) 0.0029(7)
C8 0.0130(9) 0.0157(10) 0.0115(8) 0.0002(7) 0.0010(7) -0.0017(7)
C9 0.0151(9) 0.0181(10) 0.0125(8) -0.0013(7) 0.0038(7) 0.0026(8)
C10 0.0153(9) 0.0161(10) 0.0155(9) -0.0025(7) 0.0026(7) 0.0039(8)
C11 0.0134(9) 0.0154(10) 0.0163(9) -0.0005(7) 0.0025(7) 0.0030(7)
C12 0.0172(10) 0.0149(10) 0.0130(8) 0.0019(7) 0.0025(7) 0.0044(8)
C13 0.0234(11) 0.0146(10) 0.0130(8) 0.0007(7) 0.0045(7) 0.0025(8)
C14 0.0123(9) 0.0186(10) 0.0107(8) -0.0015(7) 0.0021(7) -0.0023(8)
C15 0.0161(10) 0.0219(11) 0.0135(9) 0.0008(7) 0.0050(7) -0.0001(8)
C16 0.0173(10) 0.0167(10) 0.0135(9) 0.0012(7) 0.0027(7) 0.0030(8)
C17 0.0180(10) 0.0193(10) 0.0125(8) 0.0029(7) 0.0020(7) -0.0016(8)
C18 0.0148(9) 0.0152(10) 0.0161(9) 0.0033(7) 0.0006(7) 0.0013(8)
C19 0.0135(9) 0.0136(10) 0.0168(9) 0.0013(7) 0.0016(7) 0.0029(7)
C20 0.0190(10) 0.0162(10) 0.0139(9) 0.0035(7) 0.0006(7) 0.0000(8)
C21 0.0166(9) 0.0180(10) 0.0125(8) 0.0014(7) 0.0020(7) 0.0006(8)
C22 0.0151(9) 0.0149(10) 0.0234(10) 0.0027(8) 0.0079(8) 0.0032(8)
C23 0.0158(10) 0.0258(12) 0.0170(9) 0.0053(8) 0.0022(7) 0.0080(8)
C24 0.0255(11) 0.0175(10) 0.0123(8) 0.0038(7) 0.0047(8) 0.0096(8)
C25 0.0175(10) 0.0182(10) 0.0172(9) 0.0026(8) 0.0014(7) 0.0012(8)
C26 0.0145(9) 0.0210(11) 0.0189(9) -0.0016(8) 0.0058(7) 0.0018(8)
C27 0.0154(10) 0.0183(10) 0.0204(9) -0.0012(8) 0.0056(8) 0.0042(8)
C28 0.0148(10) 0.0364(13) 0.0159(10) -0.0006(9) 0.0027(8) 0.0010(9)
C29 0.0204(10) 0.0210(11) 0.0248(10) 0.0067(8) 0.0088(8) 0.0052(9)
C30 0.0165(10) 0.0207(11) 0.0316(12) -0.0019(9) 0.0059(9) 0.0017(8)
C31 0.0160(10) 0.0436(15) 0.0157(10) 0.0063(9) 0.0021(8) -0.0002(10)
C32 0.0265(12) 0.0164(11) 0.0506(16) -0.0051(10) 0.0163(11) -0.0008(9)
C33 0.0262(12) 0.0266(13) 0.0351(13) 0.0175(10) 0.0152(10) 0.0123(10)
C34 0.0319(13) 0.0148(12) 0.0561(16) 0.0109(11) 0.0262(12) 0.0078(10)
C35 0.0247(12) 0.069(2) 0.0140(10) 0.0077(11) 0.0054(9) 0.0112(13)
C36 0.0135(11) 0.073(2) 0.0285(13) 0.0144(13) 0.0064(9) -0.0001(12)
C37 0.0227(13) 0.092(3) 0.0248(12) 0.0203(14) 0.0143(10) 0.0093(15)
Cl1' 0.0473(8) 0.0481(9) 0.0390(7) -0.0028(6) -0.0003(6) 0.0113(6)
Cl2' 0.0576(10) 0.0768(13) 0.0499(10) -0.0178(8) 0.0087(8) 0.0091(9)
C38' 0.067(5) 0.036(3) 0.065(5) -0.024(3) -0.037(4) -0.006(3)
Cl1" 0.124(3) 0.121(3) 0.157(4) 0.017(3) 0.073(3) 0.025(2)
Cl2" 0.182(6) 0.211(10) 0.127(5) -0.040(5) -0.077(4) 0.119(6)
C38" 0.036(4) 0.045(4) 0.068(5) -0.010(4) 0.015(3) -0.002(3)

loop_
_atom_type_symbol
_atom_type_description
_atom_type_scat_dispersion_real
_atom_type_scat_dispersion_imag
_atom_type_scat_source
C C 0.0033 0.0016 'International Tables Vol C Tables 4.2.6.8 and 6.1.1.4'
H H 0.0000 0.0000 'International Tables Vol C Tables 4.2.6.8 and 6.1.1.4'
F F 0.0171 0.0103 'International Tables Vol C Tables 4.2.6.8 and 6.1.1.4'
N N 0.0061 0.0033 'International Tables Vol C Tables 4.2.6.8 and 6.1.1.4'
P P 0.1023 0.0942 'International Tables Vol C Tables 4.2.6.8 and 6.1.1.4'
Cl Cl 0.1484 0.1585 'International Tables Vol C Tables 4.2.6.8 and 6.1.1.4'

loop_
_geom_angle_atom_site_label_1
_geom_angle_atom_site_label_2
_geom_angle_atom_site_label_3
_geom_angle
F2 P1 F1 178.43(7)
F2 P1 N2 90.40(7)
F1 P1 N2 90.36(7)
F2 P1 N3 90.99(7)
F1 P1 N3 90.47(7)
N2 P1 N3 82.88(8)
F2 P1 N4 89.43(7)
F1 P1 N4 89.96(7)
N2 P1 N4 173.63(8)
N3 P1 N4 90.75(8)
F2 P1 N1 89.74(7)
F1 P1 N1 88.87(7)
N2 P1 N1 90.72(8)
N3 P1 N1 173.56(8)
N4 P1 N1 95.65(8)
C3 N1 C11 105.87(16)
C3 N1 P1 126.64(14)
C11 N1 P1 127.39(13)
C5 N2 C2 107.75(16)
C5 N2 P1 117.44(14)
C2 N2 P1 134.72(14)
C4 N3 C1 107.90(16)
C4 N3 P1 135.02(14)
C1 N3 P1 117.07(14)
C8 N4 C6 106.09(16)
C8 N4 P1 126.48(14)
C6 N4 P1 127.42(13)
N3 C1 C5 111.38(17)
N3 C1 C9 109.55(18)
C5 C1 C9 139.07(19)
N2 C2 C19 120.22(18)
N2 C2 C18 108.17(17)
C19 C2 C18 131.56(19)
C14 C3 N1 124.22(18)
C14 C3 C26 126.34(18)
N1 C3 C26 109.33(18)
N3 C4 C7 120.25(18)
N3 C4 C10 107.80(17)
C7 C4 C10 131.95(19)
N2 C5 C1 111.23(17)
N2 C5 C21 109.59(17)
C1 C5 C21 139.14(18)
C7 C6 N4 126.43(18)
C7 C6 C20 125.26(19)
N4 C6 C20 108.31(17)
C6 C7 C4 120.11(18)
C6 C7 C12 119.23(18)
C4 C7 C12 120.61(18)
C14 C8 N4 124.65(18)
C14 C8 C17 125.89(18)
N4 C8 C17 109.47(17)
C10 C9 C1 106.45(17)
C10 C9 H9 126.8
C1 C9 H9 126.8
C9 C10 C4 108.29(18)
C9 C10 H10 125.9
C4 C10 H10 125.9
C19 C11 N1 126.02(18)
C19 C11 C27 125.22(19)
N1 C11 C27 108.72(18)
C16 C12 C25 115.72(19)
C16 C12 C7 121.82(18)
C25 C12 C7 122.46(19)
F5 C13 C16 119.72(19)
F5 C13 C24 120.17(19)
C16 C13 C24 120.1(2)
C8 C14 C3 122.28(18)
C8 C14 C15 118.50(18)
C3 C14 C15 119.13(18)
C31 C15 C28 116.48(19)
C31 C15 C14 122.57(18)
C28 C15 C14 120.94(19)
F3 C16 C13 116.73(19)
F3 C16 C12 120.85(18)
C13 C16 C12 122.42(19)
C20 C17 C8 107.77(18)
C20 C17 H17 126.1
C8 C17 H17 126.1
C21 C18 C2 107.94(18)
C21 C18 H18 126.0
C2 C18 H18 126.0
C11 C19 C2 120.47(19)
C11 C19 C22 120.30(18)
C2 C19 C22 119.18(18)
C17 C20 C6 108.35(19)
C17 C20 H20 125.8
C6 C20 H20 125.8
C18 C21 C5 106.48(17)
C18 C21 H21 126.8
C5 C21 H21 126.8
C30 C22 C29 116.8(2)
C30 C22 C19 121.6(2)
C29 C22 C19 121.6(2)
F7 C23 C24 120.2(2)
F7 C23 C25 120.1(2)
C24 C23 C25 119.7(2)
F4 C24 C23 121.1(2)
F4 C24 C13 119.6(2)
C23 C24 C13 119.31(19)
F6 C25 C23 117.20(19)
F6 C25 C12 120.10(19)
C23 C25 C12 122.7(2)
C27 C26 C3 107.83(18)
C27 C26 H26 126.1
C3 C26 H26 126.1
C26 C27 C11 108.25(19)
C26 C27 H27 125.9
C11 C27 H27 125.9
F9 C28 C35 117.7(2)
F9 C28 C15 119.79(19)
C35 C28 C15 122.5(2)
F8 C29 C33 118.2(2)
F8 C29 C22 120.0(2)
C33 C29 C22 121.8(2)
F11 C30 C32 117.9(2)
F11 C30 C22 119.8(2)
C32 C30 C22 122.3(2)
F10 C31 C36 117.9(2)
F10 C31 C15 119.89(19)
C36 C31 C15 122.2(2)
F13 C32 C30 120.4(3)
F13 C32 C34 120.3(2)
C30 C32 C34 119.3(2)
F12 C33 C34 120.3(2)
F12 C33 C29 120.0(3)
C34 C33 C29 119.7(2)
F15 C34 C33 119.8(3)
F15 C34 C32 120.1(3)
C33 C34 C32 120.1(2)
F14 C35 C37 120.4(2)
F14 C35 C28 120.4(2)
C37 C35 C28 119.2(2)
F16 C36 C31 120.9(2)
F16 C36 C37 119.8(2)
C31 C36 C37 119.3(2)
F17 C37 C35 120.0(2)
F17 C37 C36 119.7(3)
C35 C37 C36 120.3(2)
Cl1' C38' Cl2' 109.2(4)
Cl1' C38' H38A 109.8
Cl2' C38' H38A 109.8
Cl1' C38' H38B 109.8
Cl2' C38' H38B 109.8
H38A C38' H38B 108.3
Cl1" C38" Cl2" 109.9(4)
Cl1" C38" H38C 109.7
Cl2" C38" H38C 109.7
Cl1" C38" H38D 109.7
Cl2" C38" H38D 109.7
H38C C38" H38D 108.2

loop_
_geom_bond_atom_site_label_1
_geom_bond_atom_site_label_2
_geom_bond_distance
P1 F2 1.6186(12)
P1 F1 1.6254(12)
P1 N2 1.8021(17)
P1 N3 1.8042(17)
P1 N4 1.8139(17)
P1 N1 1.8182(17)
F3 C16 1.334(2)
F4 C24 1.332(2)
F5 C13 1.335(3)
F6 C25 1.336(3)
F7 C23 1.334(2)
F8 C29 1.333(3)
F9 C28 1.335(3)
F10 C31 1.341(3)
F11 C30 1.341(3)
F12 C33 1.334(3)
F13 C32 1.336(3)
F14 C35 1.333(3)
F15 C34 1.337(3)
F16 C36 1.340(3)
F17 C37 1.338(3)
N1 C3 1.393(2)
N1 C11 1.406(3)
N2 C5 1.370(2)
N2 C2 1.374(3)
N3 C4 1.371(3)
N3 C1 1.375(2)
N4 C8 1.391(2)
N4 C6 1.407(3)
C1 C5 1.389(3)
C1 C9 1.406(3)
C2 C19 1.389(3)
C2 C18 1.417(3)
C3 C14 1.383(3)
C3 C26 1.418(3)
C4 C7 1.392(3)
C4 C10 1.421(3)
C5 C21 1.409(3)
C6 C7 1.388(3)
C6 C20 1.425(3)
C7 C12 1.486(3)
C8 C14 1.381(3)
C8 C17 1.419(3)
C9 C10 1.376(3)
C9 H9 0.9500
C10 H10 0.9500
C11 C19 1.385(3)
C11 C27 1.418(3)
C12 C16 1.393(3)
C12 C25 1.397(3)
C13 C16 1.383(3)
C13 C24 1.384(3)
C14 C15 1.490(3)
C15 C31 1.385(3)
C15 C28 1.390(3)
C17 C20 1.355(3)
C17 H17 0.9500
C18 C21 1.380(3)
C18 H18 0.9500
C19 C22 1.485(3)
C20 H20 0.9500
C21 H21 0.9500
C22 C30 1.387(3)
C22 C29 1.394(3)
C23 C24 1.377(3)
C23 C25 1.387(3)
C26 C27 1.355(3)
C26 H26 0.9500
C27 H27 0.9500
C28 C35 1.380(3)
C29 C33 1.383(3)
C30 C32 1.382(3)
C31 C36 1.381(3)
C32 C34 1.382(4)
C33 C34 1.376(4)
C35 C37 1.372(4)
C36 C37 1.381(4)
Cl1' C38' 1.766(9)
Cl2' C38' 1.785(7)
C38' H38A 0.9900
C38' H38B 0.9900
Cl1" C38" 1.775(10)
Cl2" C38" 1.828(12)
C38" H38C 0.9900
C38" H38D 0.9900
